data_7017190
loop_
_publ_author_name
'Sanyal, Rajni'
'Cameron, Scott A.'
'Brooker, Sally'

_publ_section_title
;
 Synthesis and complexes of an N(4) Schiff-base macrocycle derived from
 2,2'-iminobisbenzaldehyde.
;
_journal_issue 45
_journal_name_full 'Dalton transactions (Cambridge, England : 2003)'
_journal_page_first 12277
_journal_page_last 12287
_journal_paper_doi 10.1039/c1dt10730e
_journal_volume 40
_journal_year 2011
_chemical_formula_sum 'C51 H53 B2 F8 N11 Zn2'
_chemical_formula_weight 1124.40
_chemical_name_systematic
;
?
;
_space_group_IT_number 1
_symmetry_cell_setting triclinic
_symmetry_space_group_name_Hall 'P 1'
_symmetry_space_group_name_H-M 'P 1'
_atom_sites_solution_hydrogens geom
_atom_sites_solution_primary direct
_atom_sites_solution_secondary difmap
_audit_creation_method SHELXL-97
_cell_angle_alpha 96.434(8)
_cell_angle_beta 98.583(8)
_cell_angle_gamma 116.065(7)
_cell_formula_units_Z 1
_cell_length_a 10.3702(16)
_cell_length_b 10.6201(18)
_cell_length_c 12.6948(19)
_cell_measurement_reflns_used 2408
_cell_measurement_temperature 90(2)
_cell_measurement_theta_max 20.37
_cell_measurement_theta_min 2.46
_cell_volume 1216.8(3)
_computing_structure_refinement 'SHELXL-97 (Sheldrick, 1997)'
_computing_structure_solution 'SHELXS-97 (Sheldrick, 1990)'
_diffrn_ambient_temperature 90(2)
_diffrn_measured_fraction_theta_full 0.990
_diffrn_measured_fraction_theta_max 0.990
_diffrn_measurement_device_type 'Bruker Kappa APEX II area detector'
_diffrn_radiation_monochromator graphite
_diffrn_radiation_source 'fine-focus sealed tube'
_diffrn_radiation_type MoK\a
_diffrn_radiation_wavelength 0.71073
_diffrn_reflns_av_R_equivalents 0.0595
_diffrn_reflns_av_sigmaI/netI 0.1175
_diffrn_reflns_limit_h_max 12
_diffrn_reflns_limit_h_min -13
_diffrn_reflns_limit_k_max 13
_diffrn_reflns_limit_k_min -13
_diffrn_reflns_limit_l_max 15
_diffrn_reflns_limit_l_min -15
_diffrn_reflns_number 19349
_diffrn_reflns_theta_full 26.55
_diffrn_reflns_theta_max 26.55
_diffrn_reflns_theta_min 2.18
_exptl_absorpt_coefficient_mu 1.067
_exptl_absorpt_correction_T_max 0.9586
_exptl_absorpt_correction_T_min 0.8150
_exptl_absorpt_correction_type multi-scan
_exptl_absorpt_process_details SADABS
_exptl_crystal_colour orange
_exptl_crystal_density_diffrn 1.534
_exptl_crystal_density_method 'not measured'
_exptl_crystal_description 'triangular plate'
_exptl_crystal_F_000 578
_exptl_crystal_size_max 0.20
_exptl_crystal_size_mid 0.20
_exptl_crystal_size_min 0.04
_refine_diff_density_max 1.547
_refine_diff_density_min -1.125
_refine_diff_density_rms 0.136
_refine_ls_abs_structure_details 'Flack H D (1983), Acta Cryst. A39, 876-881'
_refine_ls_abs_structure_Flack 0.00(8)
_refine_ls_extinction_method none
_refine_ls_goodness_of_fit_ref 1.040
_refine_ls_hydrogen_treatment constr
_refine_ls_matrix_type full
_refine_ls_number_parameters 650
_refine_ls_number_reflns 9848
_refine_ls_number_restraints 3
_refine_ls_restrained_S_all 1.040
_refine_ls_R_factor_all 0.1156
_refine_ls_R_factor_gt 0.0819
_refine_ls_shift/su_max 0.000
_refine_ls_shift/su_mean 0.000
_refine_ls_structure_factor_coef Fsqd
_refine_ls_weighting_details 'calc w=1/[\s^2^(Fo^2^)+(0.1305P)^2^+0.0000P] where P=(Fo^2^+2Fc^2^)/3'
_refine_ls_weighting_scheme calc
_refine_ls_wR_factor_gt 0.2008
_refine_ls_wR_factor_ref 0.2265
_reflns_number_gt 6991
_reflns_number_total 9848
_reflns_threshold_expression >2sigma(I)
_cod_data_source_file c1dt10730e.txt
_cod_data_source_block rs45
_cod_original_sg_symbol_H-M P1
_cod_database_code 7017190

loop_
_symmetry_equiv_pos_as_xyz
'x, y, z'

loop_
_atom_site_label
_atom_site_type_symbol
_atom_site_fract_x
_atom_site_fract_y
_atom_site_fract_z
_atom_site_U_iso_or_equiv
_atom_site_adp_type
_atom_site_occupancy
_atom_site_symmetry_multiplicity
_atom_site_calc_flag
_atom_site_refinement_flags
Zn1 Zn 0.68794(8) 0.00137(8) 0.81263(7) 0.0213(3) Uani 1 1 d .
N1 N 0.5415(7) 0.0712(6) 0.8469(5) 0.0149(14) Uani 1 1 d .
C1 C 0.4670(8) 0.0390(7) 0.9309(6) 0.0113(16) Uani 1 1 d .
C2 C 0.3867(8) 0.1091(8) 0.9615(6) 0.0140(16) Uiso 1 1 d .
H2 H 0.3812 0.1780 0.9218 0.017 Uiso 1 1 calc R
C3 C 0.3154(8) 0.0832(8) 1.0460(7) 0.0190(17) Uani 1 1 d .
H3 H 0.2641 0.1349 1.0644 0.023 Uiso 1 1 calc R
C4 C 0.3187(9) -0.0179(9) 1.1038(7) 0.0198(19) Uani 1 1 d .
H4 H 0.2660 -0.0401 1.1600 0.024 Uiso 1 1 calc R
C5 C 0.3992(10) -0.0861(9) 1.0791(7) 0.027(2) Uani 1 1 d .
H5 H 0.4027 -0.1546 1.1201 0.032 Uiso 1 1 calc R
C6 C 0.4774(8) -0.0586(8) 0.9950(6) 0.0143(16) Uani 1 1 d .
C7 C 0.5640(8) -0.1330(8) 0.9916(6) 0.0167(17) Uani 1 1 d .
H7 H 0.5520 -0.2008 1.0371 0.020 Uiso 1 1 calc R
N2 N 0.6576(8) -0.1132(8) 0.9301(5) 0.0224(16) Uani 1 1 d .
C8 C 0.7566(9) -0.1816(9) 0.9407(7) 0.026(2) Uani 1 1 d .
H8A H 0.7511 -0.2240 1.0065 0.031 Uiso 1 1 calc R
H8B H 0.7267 -0.2585 0.8765 0.031 Uiso 1 1 calc R
C9 C 0.9098(9) -0.0676(9) 0.9487(7) 0.026(2) Uani 1 1 d .
H9A H 0.9429 0.0042 1.0168 0.031 Uiso 1 1 calc R
H9B H 0.9779 -0.1101 0.9496 0.031 Uiso 1 1 calc R
N3 N 0.9103(7) 0.0018(8) 0.8531(6) 0.0269(18) Uani 1 1 d .
H3X H 0.9216 -0.0502 0.7944 0.032 Uiso 1 1 calc R
C10 C 1.0172(10) 0.1496(10) 0.8710(8) 0.035(2) Uani 1 1 d .
H10A H 1.1158 0.1578 0.8701 0.042 Uiso 1 1 calc R
H10B H 1.0217 0.2006 0.9428 0.042 Uiso 1 1 calc R
C11 C 0.9723(9) 0.2155(10) 0.7815(8) 0.027(2) Uani 1 1 d .
H11A H 1.0407 0.3191 0.7947 0.032 Uiso 1 1 calc R
H11B H 0.9760 0.1700 0.7103 0.032 Uiso 1 1 calc R
N4 N 0.8225(8) 0.1927(7) 0.7809(6) 0.0223(16) Uani 1 1 d .
C12 C 0.7790(10) 0.2820(9) 0.7552(7) 0.027(2) Uani 1 1 d .
H12 H 0.8514 0.3726 0.7480 0.032 Uiso 1 1 calc R
C13 C 0.6259(11) 0.2562(10) 0.7359(7) 0.028(2) Uani 1 1 d .
C14 C 0.5917(11) 0.3394(10) 0.6724(7) 0.033(2) Uani 1 1 d .
H14 H 0.6687 0.4179 0.6539 0.039 Uiso 1 1 calc R
C15 C 0.4477(11) 0.3109(10) 0.6355(7) 0.028(2) Uani 1 1 d .
H15 H 0.4270 0.3702 0.5925 0.034 Uiso 1 1 calc R
C16 C 0.3351(12) 0.1985(11) 0.6599(7) 0.030(2) Uani 1 1 d .
H16 H 0.2363 0.1765 0.6301 0.037 Uiso 1 1 calc R
C17 C 0.3637(10) 0.1150(9) 0.7286(6) 0.0235(19) Uani 1 1 d .
H17 H 0.2841 0.0369 0.7451 0.028 Uiso 1 1 calc R
C18 C 0.5095(9) 0.1460(8) 0.7734(6) 0.0172(17) Uani 1 1 d .
N21 N 0.5795(7) -0.1495(7) 0.6695(6) 0.0184(16) Uani 1 1 d .
C21 C 0.6486(10) -0.1953(9) 0.6042(7) 0.024(2) Uani 1 1 d .
H21 H 0.7530 -0.1458 0.6174 0.029 Uiso 1 1 calc R
C22 C 0.5712(10) -0.3134(10) 0.5175(7) 0.026(2) Uani 1 1 d .
H22 H 0.6212 -0.3453 0.4730 0.031 Uiso 1 1 calc R
C23 C 0.4208(9) -0.3808(8) 0.4998(6) 0.0201(18) Uani 1 1 d .
H23 H 0.3637 -0.4618 0.4426 0.024 Uiso 1 1 calc R
C24 C 0.3526(8) -0.3295(9) 0.5663(6) 0.0188(17) Uani 1 1 d .
H24 H 0.2483 -0.3745 0.5545 0.023 Uiso 1 1 calc R
C25 C 0.4343(8) -0.2167(8) 0.6469(7) 0.0167(17) Uani 1 1 d .
H25 H 0.3850 -0.1827 0.6907 0.020 Uiso 1 1 calc R
B1 B 0.9773(12) -0.2651(13) 0.6742(8) 0.029(2) Uani 1 1 d .
F11 F 1.0026(5) -0.1270(5) 0.6715(4) 0.0284(12) Uani 1 1 d .
F12 F 0.8741(6) -0.3566(6) 0.5798(4) 0.0363(14) Uani 1 1 d .
F13 F 1.1039(6) -0.2785(6) 0.6868(5) 0.0378(13) Uani 1 1 d .
F14 F 0.9097(7) -0.3066(7) 0.7628(5) 0.0420(15) Uani 1 1 d .
Zn2 Zn 0.05519(10) 0.48814(11) 0.16031(8) 0.0363(3) Uani 1 1 d .
N31 N 0.2277(7) 0.4642(7) 0.1176(5) 0.0147(14) Uani 1 1 d .
C31 C 0.2789(8) 0.4919(8) 0.0243(6) 0.0155(17) Uani 1 1 d .
C32 C 0.3856(8) 0.4493(8) -0.0075(6) 0.0149(15) Uiso 1 1 d .
H32 H 0.4242 0.4047 0.0398 0.018 Uiso 1 1 calc R
C33 C 0.4323(9) 0.4701(9) -0.1010(7) 0.022(2) Uani 1 1 d .
H33 H 0.5000 0.4377 -0.1187 0.027 Uiso 1 1 calc R
C34 C 0.3810(9) 0.5403(9) -0.1737(7) 0.0224(18) Uani 1 1 d .
H34 H 0.4155 0.5576 -0.2385 0.027 Uiso 1 1 calc R
C35 C 0.2789(9) 0.5825(9) -0.1463(7) 0.0205(18) Uiso 1 1 d .
H35 H 0.2440 0.6297 -0.1934 0.025 Uiso 1 1 calc R
C36 C 0.2262(9) 0.5577(8) -0.0522(7) 0.0164(17) Uani 1 1 d .
C37 C 0.1001(9) 0.5841(9) -0.0453(7) 0.0209(18) Uani 1 1 d .
H37 H 0.0749 0.6293 -0.0994 0.025 Uiso 1 1 calc R
N32 N 0.0212(8) 0.5542(8) 0.0233(5) 0.0213(16) Uani 1 1 d .
C38 C -0.1142(10) 0.5714(10) 0.0097(7) 0.0235(19) Uani 1 1 d .
H38A H -0.1470 0.5745 -0.0669 0.028 Uiso 1 1 calc R
H38B H -0.0953 0.6615 0.0564 0.028 Uiso 1 1 calc R
C39 C -0.2299(10) 0.4459(10) 0.0416(7) 0.027(2) Uani 1 1 d .
H39A H -0.3225 0.4535 0.0329 0.032 Uiso 1 1 calc R
H39B H -0.2494 0.3564 -0.0064 0.032 Uiso 1 1 calc R
N33 N -0.1798(7) 0.4413(8) 0.1574(6) 0.0229(16) Uani 1 1 d .
H33X H -0.1831 0.5128 0.2048 0.027 Uiso 1 1 calc R
C40 C -0.2555(8) 0.3024(9) 0.1878(7) 0.0214(19) Uani 1 1 d .
H40A H -0.3622 0.2589 0.1551 0.026 Uiso 1 1 calc R
H40B H -0.2427 0.3163 0.2679 0.026 Uiso 1 1 calc R
C41 C -0.1962(8) 0.2021(9) 0.1500(7) 0.0201(17) Uani 1 1 d .
H41A H -0.2320 0.1184 0.1854 0.024 Uiso 1 1 calc R
H41B H -0.2316 0.1673 0.0703 0.024 Uiso 1 1 calc R
N34 N -0.0353(8) 0.2781(7) 0.1779(6) 0.0234(17) Uani 1 1 d .
C42 C 0.0429(10) 0.2227(10) 0.2124(6) 0.0217(19) Uani 1 1 d .
H42 H -0.0064 0.1275 0.2237 0.026 Uiso 1 1 calc R
C43 C 0.2041(10) 0.2922(9) 0.2368(7) 0.0207(19) Uani 1 1 d .
C44 C 0.2710(9) 0.2349(8) 0.3097(6) 0.0184(17) Uani 1 1 d .
H44 H 0.2107 0.1542 0.3368 0.022 Uiso 1 1 calc R
C45 C 0.4222(10) 0.2947(11) 0.3419(7) 0.028(2) Uani 1 1 d .
H45 H 0.4657 0.2528 0.3882 0.033 Uiso 1 1 calc R
C46 C 0.5107(9) 0.4171(10) 0.3061(7) 0.026(2) Uani 1 1 d .
H46 H 0.6145 0.4634 0.3323 0.031 Uiso 1 1 calc R
C47 C 0.4461(9) 0.4708(9) 0.2322(6) 0.0188(17) Uani 1 1 d .
H47 H 0.5077 0.5523 0.2065 0.023 Uiso 1 1 calc R
C48 C 0.2941(9) 0.4093(9) 0.1941(6) 0.0180(17) Uani 1 1 d .
N51 N 0.1508(9) 0.6598(8) 0.2951(6) 0.0278(19) Uani 1 1 d .
C51 C 0.0914(11) 0.7066(13) 0.3616(10) 0.041(3) Uani 1 1 d .
H51 H -0.0099 0.6480 0.3590 0.049 Uiso 1 1 calc R
C52 C 0.1617(11) 0.8329(12) 0.4350(8) 0.032(2) Uani 1 1 d .
H52 H 0.1113 0.8591 0.4828 0.039 Uiso 1 1 calc R
C53 C 0.3050(7) 0.9201(7) 0.4383(5) 0.027(2) Uani 1 1 d .
H53 H 0.3583 1.0093 0.4879 0.032 Uiso 1 1 calc R
C54 C 0.3695(7) 0.8749(7) 0.3680(5) 0.029(2) Uani 1 1 d R
H54 H 0.4694 0.9342 0.3668 0.034 Uiso 1 1 d R
C55 C 0.2937(10) 0.7474(9) 0.3000(6) 0.026(2) Uani 1 1 d .
H55 H 0.3428 0.7176 0.2532 0.031 Uiso 1 1 calc R
B2 B -0.1901(13) 0.8095(11) 0.2593(10) 0.033(3) Uani 1 1 d .
F21 F -0.2379(7) 0.6735(6) 0.2097(8) 0.079(3) Uani 1 1 d .
F22 F -0.1652(9) 0.8197(10) 0.3681(5) 0.073(3) Uani 1 1 d .
F23 F -0.0594(9) 0.8924(8) 0.2331(7) 0.075(2) Uani 1 1 d .
F24 F -0.2945(10) 0.8537(9) 0.2319(6) 0.090(3) Uani 1 1 d .
N61 N 0.8002(11) 0.3159(13) 0.4856(8) 0.055(3) Uani 1 1 d .
C61 C 0.9538(12) 0.3793(12) 0.5159(10) 0.047(3) Uani 1 1 d .
H61 H 1.0087 0.4792 0.5444 0.056 Uiso 1 1 calc R
C62 C 1.0236(12) 0.3008(13) 0.5052(11) 0.045(3) Uani 1 1 d .
H62 H 1.1282 0.3453 0.5214 0.054 Uiso 1 1 calc R
C63 C 0.9466(13) 0.1607(13) 0.4720(10) 0.049(3) Uani 1 1 d .
H63 H 0.9947 0.1031 0.4647 0.058 Uiso 1 1 calc R
C64 C 0.7927(12) 0.0986(12) 0.4478(8) 0.036(2) Uani 1 1 d .
H64 H 0.7378 -0.0027 0.4289 0.043 Uiso 1 1 calc R
C65 C 0.7205(10) 0.1747(9) 0.4500(7) 0.0215(19) Uani 1 1 d .
H65 H 0.6163 0.1308 0.4272 0.026 Uiso 1 1 calc R

loop_
_atom_site_aniso_label
_atom_site_aniso_U_11
_atom_site_aniso_U_22
_atom_site_aniso_U_33
_atom_site_aniso_U_23
_atom_site_aniso_U_13
_atom_site_aniso_U_12
Zn1 0.0139(5) 0.0231(5) 0.0206(5) -0.0047(4) 0.0031(4) 0.0053(4)
N1 0.021(4) 0.003(3) 0.019(3) 0.001(3) 0.005(3) 0.004(3)
C1 0.011(4) 0.003(3) 0.013(4) -0.002(3) -0.002(3) 0.000(3)
C3 0.015(4) 0.014(4) 0.024(4) 0.000(3) -0.002(3) 0.006(3)
C4 0.021(4) 0.018(4) 0.023(4) -0.001(4) 0.015(3) 0.009(4)
C5 0.036(5) 0.022(5) 0.027(5) 0.011(4) 0.010(4) 0.015(4)
C6 0.017(4) 0.012(4) 0.013(4) 0.001(3) 0.007(3) 0.005(3)
C7 0.020(4) 0.013(4) 0.016(4) -0.003(3) 0.002(3) 0.008(3)
N2 0.023(4) 0.031(4) 0.015(3) -0.003(3) -0.004(3) 0.019(3)
C8 0.018(4) 0.029(5) 0.033(5) -0.005(4) -0.001(4) 0.017(4)
C9 0.014(4) 0.018(4) 0.034(5) -0.003(4) 0.003(4) 0.000(4)
N3 0.018(4) 0.036(5) 0.027(4) -0.005(3) -0.002(3) 0.017(3)
C10 0.021(4) 0.031(5) 0.032(5) -0.015(4) 0.000(4) 0.001(4)
C11 0.016(4) 0.023(5) 0.031(5) -0.008(4) 0.001(4) 0.005(4)
N4 0.030(4) 0.008(3) 0.021(4) 0.005(3) 0.009(3) 0.000(3)
C12 0.026(5) 0.018(5) 0.034(5) 0.001(4) 0.017(4) 0.007(4)
C13 0.045(6) 0.027(5) 0.018(4) 0.000(4) 0.009(4) 0.023(5)
C14 0.055(7) 0.034(5) 0.017(4) 0.012(4) 0.018(4) 0.022(5)
C15 0.066(7) 0.031(5) 0.018(4) 0.019(4) 0.023(4) 0.041(5)
C16 0.045(6) 0.035(6) 0.017(4) -0.004(4) -0.001(4) 0.028(5)
C17 0.039(5) 0.022(5) 0.016(4) 0.002(3) 0.014(4) 0.018(4)
C18 0.025(4) 0.012(4) 0.018(4) 0.000(3) 0.006(3) 0.012(3)
N21 0.017(4) 0.015(4) 0.028(4) 0.007(3) 0.006(3) 0.012(3)
C21 0.016(4) 0.022(5) 0.024(5) -0.013(4) -0.005(3) 0.007(4)
C22 0.027(5) 0.041(6) 0.008(4) -0.007(4) 0.004(3) 0.018(4)
C23 0.024(4) 0.006(4) 0.019(4) -0.005(3) -0.008(3) 0.002(3)
C24 0.010(4) 0.023(4) 0.023(4) 0.008(3) 0.000(3) 0.009(3)
C25 0.017(4) 0.016(4) 0.027(4) 0.015(3) 0.011(3) 0.012(3)
B1 0.029(6) 0.045(7) 0.020(5) 0.007(5) 0.007(4) 0.023(5)
F11 0.034(3) 0.026(3) 0.029(3) 0.004(2) 0.001(2) 0.019(2)
F12 0.048(3) 0.036(3) 0.026(3) -0.010(2) -0.007(2) 0.029(3)
F13 0.037(3) 0.042(3) 0.041(3) 0.009(3) 0.004(2) 0.026(3)
F14 0.052(4) 0.054(4) 0.034(3) 0.022(3) 0.020(3) 0.031(3)
Zn2 0.0286(6) 0.0400(7) 0.0328(6) -0.0002(5) 0.0040(5) 0.0120(5)
N31 0.013(3) 0.010(3) 0.022(3) 0.004(3) 0.002(3) 0.007(3)
C31 0.013(4) 0.009(4) 0.018(4) -0.006(3) -0.002(3) 0.003(3)
C33 0.012(4) 0.018(4) 0.035(5) -0.007(4) 0.003(3) 0.008(3)
C34 0.030(5) 0.020(4) 0.021(4) 0.003(3) 0.009(4) 0.014(4)
C36 0.026(4) 0.008(4) 0.020(4) 0.001(3) -0.001(3) 0.013(3)
C37 0.019(4) 0.020(4) 0.025(4) 0.004(3) -0.001(3) 0.012(4)
N32 0.026(4) 0.025(4) 0.013(3) -0.002(3) -0.001(3) 0.015(3)
C38 0.033(5) 0.025(5) 0.028(5) 0.014(4) 0.012(4) 0.023(4)
C39 0.029(5) 0.037(5) 0.022(4) 0.005(4) 0.004(4) 0.024(4)
N33 0.020(4) 0.029(4) 0.021(4) 0.000(3) 0.000(3) 0.016(3)
C40 0.006(4) 0.032(5) 0.020(4) 0.006(4) 0.001(3) 0.004(4)
C41 0.012(4) 0.018(4) 0.029(4) 0.005(3) 0.001(3) 0.007(3)
N34 0.017(4) 0.011(3) 0.034(4) -0.002(3) -0.004(3) 0.004(3)
C42 0.044(6) 0.029(5) 0.002(3) 0.005(3) 0.007(4) 0.024(5)
C43 0.028(5) 0.020(4) 0.019(4) -0.006(3) 0.001(4) 0.020(4)
C44 0.037(5) 0.014(4) 0.013(4) 0.005(3) 0.012(3) 0.017(4)
C45 0.023(5) 0.041(6) 0.024(5) -0.002(4) 0.002(4) 0.022(4)
C46 0.023(4) 0.033(5) 0.025(4) -0.001(4) 0.003(4) 0.019(4)
C47 0.022(4) 0.025(5) 0.015(4) 0.005(3) 0.003(3) 0.017(4)
C48 0.026(4) 0.019(4) 0.012(4) -0.001(3) 0.008(3) 0.013(4)
N51 0.045(5) 0.028(4) 0.009(3) -0.002(3) -0.012(3) 0.022(4)
C51 0.011(4) 0.057(7) 0.055(7) 0.038(6) 0.003(5) 0.013(5)
C52 0.034(6) 0.048(6) 0.027(5) 0.013(5) 0.007(4) 0.028(5)
C53 0.040(5) 0.022(5) 0.016(4) -0.004(4) -0.003(4) 0.017(4)
C54 0.037(5) 0.012(4) 0.026(5) 0.000(4) 0.009(4) 0.002(4)
C55 0.044(6) 0.023(5) 0.010(4) 0.001(3) 0.005(4) 0.017(4)
B2 0.038(7) 0.016(5) 0.042(7) -0.006(5) -0.003(5) 0.017(5)
F21 0.034(3) 0.019(3) 0.184(9) -0.003(4) 0.039(4) 0.013(3)
F22 0.085(6) 0.146(8) 0.036(4) 0.032(5) 0.013(4) 0.092(6)
F23 0.086(6) 0.048(4) 0.083(5) 0.032(4) 0.026(4) 0.017(4)
F24 0.137(8) 0.107(6) 0.051(4) -0.033(4) -0.045(5) 0.110(6)
N61 0.043(6) 0.086(9) 0.049(6) 0.039(6) 0.015(5) 0.033(6)
C61 0.031(6) 0.037(6) 0.048(7) 0.001(5) 0.013(5) -0.005(5)
C62 0.015(5) 0.047(7) 0.079(9) 0.013(6) 0.019(5) 0.016(5)
C63 0.036(6) 0.046(7) 0.043(6) -0.017(5) -0.002(5) 0.010(5)
C64 0.036(6) 0.041(6) 0.029(5) -0.007(4) 0.008(4) 0.019(5)
C65 0.014(4) 0.019(4) 0.025(5) -0.006(4) 0.003(3) 0.005(4)

loop_
_atom_type_symbol
_atom_type_description
_atom_type_scat_dispersion_real
_atom_type_scat_dispersion_imag
_atom_type_scat_source
C C 0.0033 0.0016 'International Tables Vol C Tables 4.2.6.8 and 6.1.1.4'
H H 0.0000 0.0000 'International Tables Vol C Tables 4.2.6.8 and 6.1.1.4'
B B 0.0013 0.0007 'International Tables Vol C Tables 4.2.6.8 and 6.1.1.4'
N N 0.0061 0.0033 'International Tables Vol C Tables 4.2.6.8 and 6.1.1.4'
F F 0.0171 0.0103 'International Tables Vol C Tables 4.2.6.8 and 6.1.1.4'
Zn Zn 0.2839 1.4301 'International Tables Vol C Tables 4.2.6.8 and 6.1.1.4'

loop_
_geom_angle_atom_site_label_1
_geom_angle_atom_site_label_2
_geom_angle_atom_site_label_3
_geom_angle
_geom_angle_publ_flag
N2 Zn1 N4 142.3(3) y
N2 Zn1 N1 92.7(3) y
N4 Zn1 N1 91.8(3) y
N2 Zn1 N21 104.6(3) y
N4 Zn1 N21 110.3(3) y
N1 Zn1 N21 104.9(3) y
N2 Zn1 N3 79.3(3) y
N4 Zn1 N3 79.1(3) y
N1 Zn1 N3 151.6(3) y
N21 Zn1 N3 103.5(3) y
C18 N1 C1 120.3(7) ?
C18 N1 Zn1 114.6(5) ?
C1 N1 Zn1 124.9(5) ?
N1 C1 C6 121.6(7) ?
N1 C1 C2 121.9(7) ?
C6 C1 C2 116.4(7) ?
C3 C2 C1 123.5(7) ?
C3 C2 H2 118.3 ?
C1 C2 H2 118.3 ?
C2 C3 C4 119.7(8) ?
C2 C3 H3 120.1 ?
C4 C3 H3 120.1 ?
C5 C4 C3 119.0(8) ?
C5 C4 H4 120.5 ?
C3 C4 H4 120.5 ?
C4 C5 C6 122.6(8) ?
C4 C5 H5 118.7 ?
C6 C5 H5 118.7 ?
C1 C6 C5 118.7(8) ?
C1 C6 C7 129.2(7) ?
C5 C6 C7 112.1(7) ?
N2 C7 C6 123.8(8) ?
N2 C7 H7 118.1 ?
C6 C7 H7 118.1 ?
C7 N2 C8 120.6(7) ?
C7 N2 Zn1 127.3(6) ?
C8 N2 Zn1 112.1(6) ?
C9 C8 N2 107.4(7) ?
C9 C8 H8A 110.2 ?
N2 C8 H8A 110.2 ?
C9 C8 H8B 110.2 ?
N2 C8 H8B 110.2 ?
H8A C8 H8B 108.5 ?
N3 C9 C8 108.5(7) ?
N3 C9 H9A 110.0 ?
C8 C9 H9A 110.0 ?
N3 C9 H9B 110.0 ?
C8 C9 H9B 110.0 ?
H9A C9 H9B 108.4 ?
C10 N3 C9 115.5(7) ?
C10 N3 Zn1 104.7(6) ?
C9 N3 Zn1 106.7(5) ?
C10 N3 H3X 109.9 ?
C9 N3 H3X 109.9 ?
Zn1 N3 H3X 109.9 ?
N3 C10 C11 108.5(7) ?
N3 C10 H10A 110.0 ?
C11 C10 H10A 110.0 ?
N3 C10 H10B 110.0 ?
C11 C10 H10B 110.0 ?
H10A C10 H10B 108.4 ?
N4 C11 C10 108.3(8) ?
N4 C11 H11A 110.0 ?
C10 C11 H11A 110.0 ?
N4 C11 H11B 110.0 ?
C10 C11 H11B 110.0 ?
H11A C11 H11B 108.4 ?
C12 N4 C11 122.2(7) ?
C12 N4 Zn1 123.3(6) ?
C11 N4 Zn1 114.4(6) ?
N4 C12 C13 125.0(8) ?
N4 C12 H12 117.5 ?
C13 C12 H12 117.5 ?
C14 C13 C18 119.1(9) ?
C14 C13 C12 116.1(9) ?
C18 C13 C12 124.7(8) ?
C13 C14 C15 121.2(9) ?
C13 C14 H14 119.4 ?
C15 C14 H14 119.4 ?
C16 C15 C14 120.7(8) ?
C16 C15 H15 119.7 ?
C14 C15 H15 119.7 ?
C15 C16 C17 120.6(9) ?
C15 C16 H16 119.7 ?
C17 C16 H16 119.7 ?
C16 C17 C18 120.5(9) ?
C16 C17 H17 119.8 ?
C18 C17 H17 119.8 ?
N1 C18 C17 121.8(8) ?
N1 C18 C13 120.9(7) ?
C17 C18 C13 117.2(8) ?
C25 N21 C21 117.6(7) ?
C25 N21 Zn1 118.3(6) ?
C21 N21 Zn1 123.6(5) ?
N21 C21 C22 122.2(8) ?
N21 C21 H21 118.9 ?
C22 C21 H21 118.9 ?
C23 C22 C21 117.3(8) ?
C23 C22 H22 121.4 ?
C21 C22 H22 121.4 ?
C22 C23 C24 119.3(7) ?
C22 C23 H23 120.3 ?
C24 C23 H23 120.3 ?
C25 C24 C23 119.6(7) ?
C25 C24 H24 120.2 ?
C23 C24 H24 120.2 ?
N21 C25 C24 123.9(8) ?
N21 C25 H25 118.1 ?
C24 C25 H25 118.1 ?
F13 B1 F11 112.6(8) ?
F13 B1 F12 111.5(8) ?
F11 B1 F12 109.0(8) ?
F13 B1 F14 109.3(8) ?
F11 B1 F14 107.9(8) ?
F12 B1 F14 106.2(8) ?
N32 Zn2 N31 90.4(3) y
N32 Zn2 N34 125.3(3) y
N31 Zn2 N34 88.0(3) y
N32 Zn2 N51 111.0(3) y
N31 Zn2 N51 105.5(3) y
N34 Zn2 N51 122.0(3) y
N32 Zn2 N33 83.3(3) y
N31 Zn2 N33 158.6(3) y
N34 Zn2 N33 79.2(3) y
N51 Zn2 N33 95.9(3) y
C31 N31 C48 119.7(7) ?
C31 N31 Zn2 126.6(5) ?
C48 N31 Zn2 113.7(5) ?
N31 C31 C36 123.0(7) ?
N31 C31 C32 122.4(7) ?
C36 C31 C32 114.5(7) ?
C33 C32 C31 123.1(8) ?
C33 C32 H32 118.4 ?
C31 C32 H32 118.4 ?
C32 C33 C34 120.7(8) ?
C32 C33 H33 119.6 ?
C34 C33 H33 119.6 ?
C35 C34 C33 117.8(8) ?
C35 C34 H34 121.1 ?
C33 C34 H34 121.1 ?
C36 C35 C34 122.1(8) ?
C36 C35 H35 118.9 ?
C34 C35 H35 118.9 ?
C35 C36 C31 121.5(8) ?
C35 C36 C37 115.2(7) ?
C31 C36 C37 122.7(8) ?
N32 C37 C36 128.0(8) ?
N32 C37 H37 116.0 ?
C36 C37 H37 116.0 ?
C37 N32 C38 120.7(7) ?
C37 N32 Zn2 128.2(6) ?
C38 N32 Zn2 111.1(5) ?
N32 C38 C39 107.5(7) ?
N32 C38 H38A 110.2 ?
C39 C38 H38A 110.2 ?
N32 C38 H38B 110.2 ?
C39 C38 H38B 110.2 ?
H38A C38 H38B 108.5 ?
N33 C39 C38 110.1(7) ?
N33 C39 H39A 109.6 ?
C38 C39 H39A 109.6 ?
N33 C39 H39B 109.6 ?
C38 C39 H39B 109.6 ?
H39A C39 H39B 108.2 ?
C40 N33 C39 115.4(7) ?
C40 N33 Zn2 108.2(5) ?
C39 N33 Zn2 100.5(5) ?
C40 N33 H33X 110.8 ?
C39 N33 H33X 110.8 ?
Zn2 N33 H33X 110.8 ?
N33 C40 C41 111.4(7) ?
N33 C40 H40A 109.3 ?
C41 C40 H40A 109.3 ?
N33 C40 H40B 109.3 ?
C41 C40 H40B 109.3 ?
H40A C40 H40B 108.0 ?
N34 C41 C40 109.3(6) ?
N34 C41 H41A 109.8 ?
C40 C41 H41A 109.8 ?
N34 C41 H41B 109.8 ?
C40 C41 H41B 109.8 ?
H41A C41 H41B 108.3 ?
C42 N34 C41 123.5(8) ?
C42 N34 Zn2 121.9(6) ?
C41 N34 Zn2 114.6(5) ?
N34 C42 C43 125.4(8) ?
N34 C42 H42 117.3 ?
C43 C42 H42 117.3 ?
C48 C43 C44 119.2(8) ?
C48 C43 C42 125.1(8) ?
C44 C43 C42 115.7(8) ?
C45 C44 C43 121.0(8) ?
C45 C44 H44 119.5 ?
C43 C44 H44 119.5 ?
C44 C45 C46 119.5(9) ?
C44 C45 H45 120.2 ?
C46 C45 H45 120.2 ?
C47 C46 C45 119.6(8) ?
C47 C46 H46 120.2 ?
C45 C46 H46 120.2 ?
C46 C47 C48 122.3(8) ?
C46 C47 H47 118.8 ?
C48 C47 H47 118.8 ?
C47 C48 C43 118.0(7) ?
C47 C48 N31 122.3(7) ?
C43 C48 N31 119.6(7) ?
C51 N51 C55 115.3(8) ?
C51 N51 Zn2 130.8(7) ?
C55 N51 Zn2 112.8(6) ?
N51 C51 C52 125.5(10) ?
N51 C51 H51 117.2 ?
C52 C51 H51 117.2 ?
C53 C52 C51 118.4(9) ?
C53 C52 H52 120.8 ?
C51 C52 H52 120.8 ?
C52 C53 C54 117.3(5) ?
C52 C53 H53 121.3 ?
C54 C53 H53 121.3 ?
C55 C54 C53 120.6(5) ?
C55 C54 H54 119.7 ?
C53 C54 H54 119.7 ?
C54 C55 N51 122.8(8) ?
C54 C55 H55 118.6 ?
N51 C55 H55 118.6 ?
F21 B2 F22 109.6(10) ?
F21 B2 F23 108.1(10) ?
F22 B2 F23 108.2(9) ?
F21 B2 F24 110.9(9) ?
F22 B2 F24 107.1(9) ?
F23 B2 F24 112.8(10) ?
C65 N61 C61 120.7(11) ?
C62 C61 N61 120.5(11) ?
C62 C61 H61 119.7 ?
N61 C61 H61 119.7 ?
C63 C62 C61 119.5(11) ?
C63 C62 H62 120.2 ?
C61 C62 H62 120.2 ?
C62 C63 C64 118.9(12) ?
C62 C63 H63 120.6 ?
C64 C63 H63 120.6 ?
C65 C64 C63 122.9(11) ?
C65 C64 H64 118.6 ?
C63 C64 H64 118.6 ?
C64 C65 N61 117.2(9) ?
C64 C65 H65 121.4 ?
N61 C65 H65 121.4 ?

loop_
_geom_bond_atom_site_label_1
_geom_bond_atom_site_label_2
_geom_bond_distance
_geom_bond_publ_flag
Zn1 N2 2.003(7) y
Zn1 N4 2.025(7) y
Zn1 N1 2.040(7) y
Zn1 N21 2.070(7) y
Zn1 N3 2.284(7) y
N1 C18 1.384(10) ?
N1 C1 1.395(10) ?
C1 C6 1.418(11) ?
C1 C2 1.406(11) ?
C2 C3 1.378(11) ?
C2 H2 0.9500 ?
C3 C4 1.377(12) ?
C3 H3 0.9500 ?
C4 C5 1.371(12) ?
C4 H4 0.9500 ?
C5 C6 1.415(11) ?
C5 H5 0.9500 ?
C6 C7 1.436(11) ?
C7 N2 1.295(11) ?
C7 H7 0.9500 ?
N2 C8 1.496(10) ?
C8 C9 1.494(11) ?
C8 H8A 0.9900 ?
C8 H8B 0.9900 ?
C9 N3 1.488(12) ?
C9 H9A 0.9900 ?
C9 H9B 0.9900 ?
N3 C10 1.436(11) ?
N3 H3X 0.9300 ?
C10 C11 1.518(14) ?
C10 H10A 0.9900 ?
C10 H10B 0.9900 ?
C11 N4 1.462(11) ?
C11 H11A 0.9900 ?
C11 H11B 0.9900 ?
N4 C12 1.269(12) ?
C12 C13 1.464(13) ?
C12 H12 0.9500 ?
C13 C14 1.381(13) ?
C13 C18 1.452(13) ?
C14 C15 1.379(14) ?
C14 H14 0.9500 ?
C15 C16 1.360(14) ?
C15 H15 0.9500 ?
C16 C17 1.401(13) ?
C16 H16 0.9500 ?
C17 C18 1.408(12) ?
C17 H17 0.9500 ?
N21 C25 1.319(10) ?
N21 C21 1.354(11) ?
C21 C22 1.404(11) ?
C21 H21 0.9500 ?
C22 C23 1.369(12) ?
C22 H22 0.9500 ?
C23 C24 1.386(11) ?
C23 H23 0.9500 ?
C24 C25 1.332(12) ?
C24 H24 0.9500 ?
C25 H25 0.9500 ?
B1 F13 1.370(11) ?
B1 F11 1.377(13) ?
B1 F12 1.403(11) ?
B1 F14 1.422(12) ?
Zn2 N32 1.987(7) y
Zn2 N31 2.054(7) y
Zn2 N34 2.060(7) y
Zn2 N51 2.108(7) y
Zn2 N33 2.257(7) y
N31 C31 1.378(11) ?
N31 C48 1.428(10) ?
C31 C36 1.435(11) ?
C31 C32 1.458(11) ?
C32 C33 1.353(12) ?
C32 H32 0.9500 ?
C33 C34 1.431(13) ?
C33 H33 0.9500 ?
C34 C35 1.390(12) ?
C34 H34 0.9500 ?
C35 C36 1.390(12) ?
C35 H35 0.9500 ?
C36 C37 1.465(11) ?
C37 N32 1.255(11) ?
C37 H37 0.9500 ?
N32 C38 1.481(11) ?
C38 C39 1.496(12) ?
C38 H38A 0.9900 ?
C38 H38B 0.9900 ?
C39 N33 1.498(11) ?
C39 H39A 0.9900 ?
C39 H39B 0.9900 ?
N33 C40 1.464(11) ?
N33 H33X 0.9300 ?
C40 C41 1.514(12) ?
C40 H40A 0.9900 ?
C40 H40B 0.9900 ?
C41 N34 1.462(10) ?
C41 H41A 0.9900 ?
C41 H41B 0.9900 ?
N34 C42 1.251(11) ?
C42 C43 1.465(13) ?
C42 H42 0.9500 ?
C43 C48 1.412(12) ?
C43 C44 1.419(11) ?
C44 C45 1.380(12) ?
C44 H44 0.9500 ?
C45 C46 1.396(13) ?
C45 H45 0.9500 ?
C46 C47 1.386(11) ?
C46 H46 0.9500 ?
C47 C48 1.394(11) ?
C47 H47 0.9500 ?
N51 C51 1.292(14) ?
N51 C55 1.346(12) ?
C51 C52 1.363(16) ?
C51 H51 0.9500 ?
C52 C53 1.353(12) ?
C52 H52 0.9500 ?
C53 C54 1.3560 ?
C53 H53 0.9500 ?
C54 C55 1.341(10) ?
C54 H54 0.9500 ?
C55 H55 0.9500 ?
B2 F21 1.342(12) ?
B2 F22 1.350(14) ?
B2 F23 1.369(14) ?
B2 F24 1.372(13) ?
N61 C65 1.335(14) ?
N61 C61 1.398(15) ?
C61 C62 1.331(16) ?
C61 H61 0.9500 ?
C62 C63 1.321(16) ?
C62 H62 0.9500 ?
C63 C64 1.399(16) ?
C63 H63 0.9500 ?
C64 C65 1.322(14) ?
C64 H64 0.9500 ?
C65 H65 0.9500 ?

loop_
_geom_hbond_atom_site_label_D
_geom_hbond_atom_site_label_H
_geom_hbond_atom_site_label_A
_geom_hbond_distance_DH
_geom_hbond_distance_HA
_geom_hbond_distance_DA
_geom_hbond_angle_DHA
N3 H3X F11 0.93 2.12 3.034(9) 165.6
N33 H33X F21 0.93 2.02 2.817(9) 142.9

loop_
_geom_torsion_atom_site_label_1
_geom_torsion_atom_site_label_2
_geom_torsion_atom_site_label_3
_geom_torsion_atom_site_label_4
_geom_torsion
N2 Zn1 N1 C18 -172.3(6)
N4 Zn1 N1 C18 45.1(6)
N21 Zn1 N1 C18 -66.4(6)
N3 Zn1 N1 C18 115.4(7)
N2 Zn1 N1 C1 2.4(6)
N4 Zn1 N1 C1 -140.2(6)
N21 Zn1 N1 C1 108.3(6)
N3 Zn1 N1 C1 -69.9(8)
C18 N1 C1 C6 168.4(7)
Zn1 N1 C1 C6 -6.0(10)
C18 N1 C1 C2 -16.3(11)
Zn1 N1 C1 C2 169.3(5)
N1 C1 C2 C3 -178.0(7)
C6 C1 C2 C3 -2.5(11)
C1 C2 C3 C4 -1.2(12)
C2 C3 C4 C5 3.1(12)
C3 C4 C5 C6 -1.1(13)
N1 C1 C6 C5 179.8(7)
C2 C1 C6 C5 4.3(10)
N1 C1 C6 C7 3.1(12)
C2 C1 C6 C7 -172.4(8)
C4 C5 C6 C1 -2.7(12)
C4 C5 C6 C7 174.6(8)
C1 C6 C7 N2 4.8(13)
C5 C6 C7 N2 -172.1(7)
C6 C7 N2 C8 172.6(7)
C6 C7 N2 Zn1 -8.7(11)
N4 Zn1 N2 C7 101.4(8)
N1 Zn1 N2 C7 4.9(7)
N21 Zn1 N2 C7 -101.2(7)
N3 Zn1 N2 C7 157.4(7)
N4 Zn1 N2 C8 -79.8(7)
N1 Zn1 N2 C8 -176.3(5)
N21 Zn1 N2 C8 77.5(5)
N3 Zn1 N2 C8 -23.8(5)
C7 N2 C8 C9 -130.5(8)
Zn1 N2 C8 C9 50.7(8)
N2 C8 C9 N3 -54.9(9)
C8 C9 N3 C10 149.8(7)
C8 C9 N3 Zn1 33.9(8)
N2 Zn1 N3 C10 -128.8(6)
N4 Zn1 N3 C10 20.1(6)
N1 Zn1 N3 C10 -53.3(9)
N21 Zn1 N3 C10 128.6(6)
N2 Zn1 N3 C9 -5.9(5)
N4 Zn1 N3 C9 143.1(6)
N1 Zn1 N3 C9 69.7(8)
N21 Zn1 N3 C9 -108.5(5)
C9 N3 C10 C11 -162.0(7)
Zn1 N3 C10 C11 -44.9(8)
N3 C10 C11 N4 55.9(9)
C10 C11 N4 C12 147.2(8)
C10 C11 N4 Zn1 -37.3(8)
N2 Zn1 N4 C12 -118.6(7)
N1 Zn1 N4 C12 -21.8(7)
N21 Zn1 N4 C12 84.8(7)
N3 Zn1 N4 C12 -174.7(8)
N2 Zn1 N4 C11 66.0(8)
N1 Zn1 N4 C11 162.8(6)
N21 Zn1 N4 C11 -90.6(6)
N3 Zn1 N4 C11 9.9(6)
C11 N4 C12 C13 169.6(8)
Zn1 N4 C12 C13 -5.4(12)
N4 C12 C13 C14 -157.2(9)
N4 C12 C13 C18 19.3(14)
C18 C13 C14 C15 -6.4(13)
C12 C13 C14 C15 170.3(8)
C13 C14 C15 C16 -0.6(13)
C14 C15 C16 C17 4.0(13)
C15 C16 C17 C18 -0.1(13)
C1 N1 C18 C17 -43.1(11)
Zn1 N1 C18 C17 131.8(6)
C1 N1 C18 C13 139.6(7)
Zn1 N1 C18 C13 -45.5(9)
C16 C17 C18 N1 175.9(7)
C16 C17 C18 C13 -6.7(11)
C14 C13 C18 N1 -172.7(8)
C12 C13 C18 N1 10.8(12)
C14 C13 C18 C17 9.9(11)
C12 C13 C18 C17 -166.6(8)
N2 Zn1 N21 C25 71.1(6)
N4 Zn1 N21 C25 -123.4(6)
N1 Zn1 N21 C25 -25.7(6)
N3 Zn1 N21 C25 153.4(6)
N2 Zn1 N21 C21 -100.8(7)
N4 Zn1 N21 C21 64.7(7)
N1 Zn1 N21 C21 162.4(7)
N3 Zn1 N21 C21 -18.5(7)
C25 N21 C21 C22 -2.5(13)
Zn1 N21 C21 C22 169.5(7)
N21 C21 C22 C23 1.0(14)
C21 C22 C23 C24 0.6(13)
C22 C23 C24 C25 -0.7(12)
C21 N21 C25 C24 2.4(12)
Zn1 N21 C25 C24 -169.9(6)
C23 C24 C25 N21 -0.9(12)
N32 Zn2 N31 C31 0.3(6)
N34 Zn2 N31 C31 125.6(6)
N51 Zn2 N31 C31 -111.7(6)
N33 Zn2 N31 C31 72.8(10)
N32 Zn2 N31 C48 -177.9(6)
N34 Zn2 N31 C48 -52.6(6)
N51 Zn2 N31 C48 70.2(6)
N33 Zn2 N31 C48 -105.3(8)
C48 N31 C31 C36 -174.9(7)
Zn2 N31 C31 C36 7.1(10)
C48 N31 C31 C32 8.5(10)
Zn2 N31 C31 C32 -169.5(5)
N31 C31 C32 C33 177.1(7)
C36 C31 C32 C33 0.3(11)
C31 C32 C33 C34 1.8(12)
C32 C33 C34 C35 -1.8(12)
C33 C34 C35 C36 -0.3(12)
C34 C35 C36 C31 2.5(12)
C34 C35 C36 C37 -169.1(8)
N31 C31 C36 C35 -179.2(7)
C32 C31 C36 C35 -2.4(11)
N31 C31 C36 C37 -8.3(12)
C32 C31 C36 C37 168.6(7)
C35 C36 C37 N32 170.7(8)
C31 C36 C37 N32 -0.8(13)
C36 C37 N32 C38 -171.9(8)
C36 C37 N32 Zn2 10.3(13)
N31 Zn2 N32 C37 -8.8(8)
N34 Zn2 N32 C37 -96.5(8)
N51 Zn2 N32 C37 98.0(8)
N33 Zn2 N32 C37 -168.2(8)
N31 Zn2 N32 C38 173.3(6)
N34 Zn2 N32 C38 85.5(6)
N51 Zn2 N32 C38 -79.9(6)
N33 Zn2 N32 C38 13.9(5)
C37 N32 C38 C39 139.6(8)
Zn2 N32 C38 C39 -42.3(8)
N32 C38 C39 N33 59.8(9)
C38 C39 N33 C40 -159.9(7)
C38 C39 N33 Zn2 -43.8(7)
N32 Zn2 N33 C40 137.5(5)
N31 Zn2 N33 C40 63.7(9)
N34 Zn2 N33 C40 9.6(5)
N51 Zn2 N33 C40 -112.0(5)
N32 Zn2 N33 C39 16.2(5)
N31 Zn2 N33 C39 -57.6(10)
N34 Zn2 N33 C39 -111.7(5)
N51 Zn2 N33 C39 126.7(5)
C39 N33 C40 C41 79.1(8)
Zn2 N33 C40 C41 -32.4(7)
N33 C40 C41 N34 46.6(9)
C40 C41 N34 C42 140.2(8)
C40 C41 N34 Zn2 -38.1(8)
N32 Zn2 N34 C42 123.8(7)
N31 Zn2 N34 C42 34.7(7)
N51 Zn2 N34 C42 -72.3(8)
N33 Zn2 N34 C42 -162.5(7)
N32 Zn2 N34 C41 -57.9(7)
N31 Zn2 N34 C41 -146.9(6)
N51 Zn2 N34 C41 106.1(6)
N33 Zn2 N34 C41 15.9(6)
C41 N34 C42 C43 177.1(8)
Zn2 N34 C42 C43 -4.6(12)
N34 C42 C43 C48 -21.7(13)
N34 C42 C43 C44 158.0(8)
C48 C43 C44 C45 2.0(12)
C42 C43 C44 C45 -177.7(7)
C43 C44 C45 C46 2.9(13)
C44 C45 C46 C47 -4.9(12)
C45 C46 C47 C48 2.0(12)
C46 C47 C48 C43 2.8(12)
C46 C47 C48 N31 -179.7(7)
C44 C43 C48 C47 -4.8(11)
C42 C43 C48 C47 174.9(7)
C44 C43 C48 N31 177.7(7)
C42 C43 C48 N31 -2.6(12)
C31 N31 C48 C47 49.4(10)
Zn2 N31 C48 C47 -132.4(6)
C31 N31 C48 C43 -133.3(7)
Zn2 N31 C48 C43 45.0(8)
N32 Zn2 N51 C51 93.7(9)
N31 Zn2 N51 C51 -169.7(8)
N34 Zn2 N51 C51 -72.3(9)
N33 Zn2 N51 C51 8.6(9)
N32 Zn2 N51 C55 -73.7(6)
N31 Zn2 N51 C55 22.9(6)
N34 Zn2 N51 C55 120.3(6)
N33 Zn2 N51 C55 -158.8(6)
C55 N51 C51 C52 -1.2(14)
Zn2 N51 C51 C52 -168.4(7)
N51 C51 C52 C53 1.7(15)
C51 C52 C53 C54 -0.3(10)
C52 C53 C54 C55 -1.4(6)
C53 C54 C55 N51 1.9(10)
C51 N51 C55 C54 -0.6(12)
Zn2 N51 C55 C54 168.9(6)
C65 N61 C61 C62 3.0(17)
N61 C61 C62 C63 -4.1(19)
C61 C62 C63 C64 0.6(19)
C62 C63 C64 C65 4.4(18)
C63 C64 C65 N61 -5.5(16)
C61 N61 C65 C64 1.8(14)
